data_1542060
loop_
_publ_author_name
'Maury, F.'
'Gleizes, A.'

_publ_section_title
;
 Cristallochimie de l'etain (II): Structure cristalline de (Co (H2 O)6)
 (Sn F3)2
;
_journal_name_full
;
Comptes Rendus Hebdomadaires des Seances de l'Academie des Sciences, Serie C, 
Sciences Chimiques (1966-)
;
_journal_page_first 105
_journal_page_last 108
_journal_volume 290
_journal_year 1980
_chemical_formula_sum 'Co F6 H12 O6 Sn2'
_chemical_name_systematic '(Co (H2 O)6) (Sn F3)2'
_space_group_IT_number 2
_symmetry_space_group_name_Hall '-P 1'
_symmetry_space_group_name_H-M 'P -1'
_cell_angle_alpha 77.48
_cell_angle_beta 108.07
_cell_angle_gamma 100.6
_cell_formula_units_Z 1
_cell_length_a 6.759
_cell_length_b 7.03
_cell_length_c 7.059
_cell_volume 308.817
_citation_journal_id_ASTM CHDCAQ
_cod_data_source_file Maury_CHDCAQ_1980_83.cif
_cod_data_source_block H12Co1F6O6Sn2
_cod_original_cell_volume 308.8168
_cod_original_formula_sum 'H12 Co1 F6 O6 Sn2'
_cod_database_code 1542060

loop_
_symmetry_equiv_pos_as_xyz
x,y,z
-x,-y,-z

loop_
_atom_site_label
_atom_site_type_symbol
_atom_site_fract_x
_atom_site_fract_y
_atom_site_fract_z
_atom_site_occupancy
_atom_site_U_iso_or_equiv
O2 O-2 0.2209 0.1202 -0.1548 1 0.0
H6 H+1 0.26 -0.26 0.075 1 0.0
H5 H+1 0.054 -0.36 0.15 1 0.0
H1 H+1 0.12 0.26 0.28 1 0.0
F1 F-1 0.0395 0.5746 0.7112 1 0.0
O3 O-2 0.163 -0.2391 0.1496 1 0.0
H4 H+1 0.26 0.02 -0.215 1 0.0
Co1 Co+2 0 0 0 1 0.0
F3 F-1 0.4239 0.69 0.9645 1 0.0
Sn1 Sn+2 0.33502 0.63356 0.67445 1 0.0
O1 O-2 0.1731 0.1543 0.2376 1 0.0
F2 F-1 0.2809 0.9209 0.5931 1 0.0
H2 H+1 0.255 0.08 0.365 1 0.0
H3 H+1 0.352 0.211 -0.12 1 0.0
